data_1518167
loop_
_publ_author_name
'Langeslay, Ryan R.'
'Fieser, Megan E.'
'Ziller, Joseph W.'
'Furche, Filipp'
'Evans, William J.'

_publ_section_title
;
 Synthesis, structure, and reactivity of crystalline molecular complexes
 of the {[C5H3(SiMe3)2]3Th}1&#x2212;anion containing thorium in the formal
 +2 oxidation state
;
_journal_issue 1
_journal_name_full 'Chem. Sci.'
_journal_page_first 517
_journal_paper_doi 10.1039/C4SC03033H
_journal_volume 6
_journal_year 2015
_chemical_formula_sum 'C51 H99 K N2 O6 Si6 Th'
_chemical_formula_weight 1276.00
_chemical_name_systematic
; 
 ? 
;
_space_group_crystal_system triclinic
_space_group_IT_number 2
_space_group_name_Hall '-P 1'
_space_group_name_H-M_alt 'P -1'
_symmetry_space_group_name_Hall '-P 1'
_symmetry_space_group_name_H-M 'P -1'
_atom_sites_solution_hydrogens geom
_atom_sites_solution_primary direct
_atom_sites_solution_secondary difmap
_audit_creation_method SHELXL-2014
_cell_angle_alpha 100.9296(8)
_cell_angle_beta 104.4481(8)
_cell_angle_gamma 95.5814(8)
_cell_formula_units_Z 2
_cell_length_a 12.1595(8)
_cell_length_b 12.7622(8)
_cell_length_c 22.2587(14)
_cell_measurement_reflns_used 9945
_cell_measurement_temperature 138(2)
_cell_measurement_theta_max 27.16
_cell_measurement_theta_min 2.23
_cell_volume 3246.1(4)
_computing_cell_refinement 'Bruker SAINT 8.34a, 2013'
_computing_data_collection 'Bruker APEX2 2013.10-0, 2013'
_computing_data_reduction 'Bruker SAINT 8.34a, 2013'
_computing_molecular_graphics 'Bruker SHELXTL'
_computing_publication_material 'Bruker SHELXTL'
_computing_structure_refinement 'SHELXL-2014 (Sheldrick, 2014)'
_computing_structure_solution 'Bruker SHELXTL 2013/1'
_diffrn_ambient_temperature 138(2)
_diffrn_measured_fraction_theta_full 0.998
_diffrn_measured_fraction_theta_max 0.903
_diffrn_measurement_device_type 'Bruker SMART APEX II CCD'
_diffrn_measurement_method '\f and \w scans'
_diffrn_radiation_type MoK\a
_diffrn_radiation_wavelength 0.71073
_diffrn_reflns_av_R_equivalents 0.0445
_diffrn_reflns_av_unetI/netI 0.0551
_diffrn_reflns_Laue_measured_fraction_full 0.998
_diffrn_reflns_Laue_measured_fraction_max 0.903
_diffrn_reflns_limit_h_max 16
_diffrn_reflns_limit_h_min -16
_diffrn_reflns_limit_k_max 16
_diffrn_reflns_limit_k_min -17
_diffrn_reflns_limit_l_max 28
_diffrn_reflns_limit_l_min -29
_diffrn_reflns_number 38800
_diffrn_reflns_point_group_measured_fraction_full 0.998
_diffrn_reflns_point_group_measured_fraction_max 0.903
_diffrn_reflns_theta_full 25.242
_diffrn_reflns_theta_max 28.750
_diffrn_reflns_theta_min 1.644
_diffrn_source 'fine-focus sealed tube'
_exptl_absorpt_coefficient_mu 2.513
_exptl_absorpt_correction_T_max 0.9194
_exptl_absorpt_correction_T_min 0.6059
_exptl_absorpt_correction_type numerical
_exptl_absorpt_process_details 'Bruker SADABS 2012/1'
_exptl_crystal_colour red
_exptl_crystal_density_diffrn 1.305
_exptl_crystal_density_meas ?
_exptl_crystal_density_method not_measured
_exptl_crystal_description irregular
_exptl_crystal_F_000 1320
_exptl_crystal_size_max 0.307
_exptl_crystal_size_mid 0.138
_exptl_crystal_size_min 0.056
_refine_diff_density_max 0.835
_refine_diff_density_min -0.634
_refine_diff_density_rms 0.099
_refine_ls_extinction_method none
_refine_ls_goodness_of_fit_ref 1.010
_refine_ls_hydrogen_treatment constr
_refine_ls_matrix_type full
_refine_ls_number_parameters 622
_refine_ls_number_reflns 15230
_refine_ls_number_restraints 0
_refine_ls_restrained_S_all 1.010
_refine_ls_R_factor_all 0.0361
_refine_ls_R_factor_gt 0.0287
_refine_ls_shift/su_max 0.003
_refine_ls_shift/su_mean 0.000
_refine_ls_structure_factor_coef Fsqd
_refine_ls_weighting_details 'w=1/[\s^2^(Fo^2^)+(0.0199P)^2^] where P=(Fo^2^+2Fc^2^)/3'
_refine_ls_weighting_scheme calc
_refine_ls_wR_factor_gt 0.0594
_refine_ls_wR_factor_ref 0.0621
_reflns_Friedel_coverage 0.000
_reflns_number_gt 13490
_reflns_number_total 15230
_reflns_threshold_expression 'I > 2\s(I)'
_cod_data_source_file c4sc03033h3.cif
_cod_data_source_block rrl19
_cod_depositor_comments
;
The following automatic conversions were performed:

'_exptl_crystal_density_meas' value 'not_measured' was changed to '?'
- the value is perceived as not measured.

Automatic conversion script
Id: cif_fix_values 3008 2015-01-20 13:52:24Z robertas 

 Adding full bibliography for 1518167--1518170.cif.
;
_cod_original_cell_volume 3246.0(4)
_cod_database_code 1518167
_shelx_space_group_comment
; 
The symmetry employed for this shelxl refinement is uniquely defined 
by the following loop, which should always be used as a source of 
symmetry information in preference to the above space-group names. 
They are only intended as comments. 
;
_shelx_estimated_absorpt_t_min 0.513
_shelx_estimated_absorpt_t_max 0.872
_shelxl_version_number 2014-2

loop_
_space_group_symop_operation_xyz
'x, y, z'
'-x, -y, -z'

loop_
_atom_site_label
_atom_site_type_symbol
_atom_site_fract_x
_atom_site_fract_y
_atom_site_fract_z
_atom_site_U_iso_or_equiv
_atom_site_adp_type
_atom_site_occupancy
_atom_site_site_symmetry_order
_atom_site_calc_flag
_atom_site_refinement_flags_posn
_atom_site_refinement_flags_adp
Th1 Th 0.64253(2) 0.83510(2) 0.75346(2) 0.01337(3) Uani 1 1 d . .
Si1 Si 0.42906(6) 0.54140(6) 0.64242(3) 0.01821(16) Uani 1 1 d . .
Si2 Si 0.62894(7) 0.71017(7) 0.91159(3) 0.02194(17) Uani 1 1 d . .
Si3 Si 0.81373(7) 0.83277(6) 0.60348(4) 0.02087(16) Uani 1 1 d . .
Si4 Si 0.98502(6) 0.88643(6) 0.87112(4) 0.02036(16) Uani 1 1 d . .
Si5 Si 0.42524(6) 0.96249(6) 0.61669(4) 0.01915(16) Uani 1 1 d . .
Si6 Si 0.57006(7) 1.10972(6) 0.88343(4) 0.02247(17) Uani 1 1 d . .
C1 C 0.4823(2) 0.6452(2) 0.71728(12) 0.0174(5) Uani 1 1 d . .
C2 C 0.5682(2) 0.6377(2) 0.77263(12) 0.0176(5) Uani 1 1 d . .
H2A H 0.6154 0.5779 0.7743 0.021 Uiso 1 1 calc R U
C3 C 0.5612(2) 0.7132(2) 0.82821(12) 0.0185(6) Uani 1 1 d . .
C4 C 0.4672(2) 0.7674(2) 0.80493(12) 0.0193(6) Uani 1 1 d . .
H4A H 0.4315 0.8168 0.8325 0.023 Uiso 1 1 calc R U
C5 C 0.4207(2) 0.7275(2) 0.73971(13) 0.0185(6) Uani 1 1 d . .
H5A H 0.3478 0.7451 0.7139 0.022 Uiso 1 1 calc R U
C6 C 0.5423(2) 0.5021(2) 0.60340(13) 0.0269(7) Uani 1 1 d . .
H6A H 0.5719 0.5630 0.5880 0.040 Uiso 1 1 calc R U
H6B H 0.5095 0.4403 0.5675 0.040 Uiso 1 1 calc R U
H6C H 0.6052 0.4823 0.6342 0.040 Uiso 1 1 calc R U
C7 C 0.3147(3) 0.5861(2) 0.58427(14) 0.0331(8) Uani 1 1 d . .
H7A H 0.3472 0.6500 0.5725 0.050 Uiso 1 1 calc R U
H7B H 0.2528 0.6039 0.6035 0.050 Uiso 1 1 calc R U
H7C H 0.2840 0.5279 0.5461 0.050 Uiso 1 1 calc R U
C8 C 0.3633(3) 0.4175(2) 0.66191(14) 0.0296(7) Uani 1 1 d . .
H8A H 0.2934 0.4316 0.6744 0.044 Uiso 1 1 calc R U
H8B H 0.4181 0.3984 0.6971 0.044 Uiso 1 1 calc R U
H8C H 0.3439 0.3575 0.6245 0.044 Uiso 1 1 calc R U
C9 C 0.7257(3) 0.6052(2) 0.91078(14) 0.0319(7) Uani 1 1 d . .
H9A H 0.7767 0.6180 0.8842 0.048 Uiso 1 1 calc R U
H9B H 0.6793 0.5336 0.8934 0.048 Uiso 1 1 calc R U
H9C H 0.7718 0.6090 0.9543 0.048 Uiso 1 1 calc R U
C10 C 0.7084(2) 0.8425(2) 0.96332(13) 0.0277(7) Uani 1 1 d . .
H10A H 0.7704 0.8680 0.9463 0.042 Uiso 1 1 calc R U
H10B H 0.7410 0.8333 1.0066 0.042 Uiso 1 1 calc R U
H10C H 0.6554 0.8956 0.9642 0.042 Uiso 1 1 calc R U
C11 C 0.5164(3) 0.6660(3) 0.94934(15) 0.0433(9) Uani 1 1 d . .
H11A H 0.4772 0.5934 0.9263 0.065 Uiso 1 1 calc R U
H11B H 0.4604 0.7164 0.9477 0.065 Uiso 1 1 calc R U
H11C H 0.5526 0.6650 0.9938 0.065 Uiso 1 1 calc R U
C12 C 0.8066(2) 0.8114(2) 0.68225(12) 0.0182(6) Uani 1 1 d . .
C13 C 0.8601(2) 0.8866(2) 0.74134(12) 0.0177(6) Uani 1 1 d . .
H13A H 0.8964 0.9620 0.7446 0.021 Uiso 1 1 calc R U
C14 C 0.8775(2) 0.8337(2) 0.79387(12) 0.0185(6) Uani 1 1 d . .
C15 C 0.8309(2) 0.7223(2) 0.76428(12) 0.0182(6) Uani 1 1 d . .
H15A H 0.8407 0.6612 0.7864 0.022 Uiso 1 1 calc R U
C16 C 0.7892(2) 0.7097(2) 0.69843(12) 0.0165(5) Uani 1 1 d . .
H16A H 0.7631 0.6387 0.6671 0.020 Uiso 1 1 calc R U
C17 C 0.7204(3) 0.7233(2) 0.53789(13) 0.0350(8) Uani 1 1 d . .
H17A H 0.6402 0.7228 0.5387 0.053 Uiso 1 1 calc R U
H17B H 0.7437 0.6535 0.5434 0.053 Uiso 1 1 calc R U
H17C H 0.7283 0.7358 0.4970 0.053 Uiso 1 1 calc R U
C18 C 0.9670(3) 0.8309(3) 0.60123(17) 0.0396(8) Uani 1 1 d . .
H18A H 0.9843 0.7570 0.5983 0.059 Uiso 1 1 calc R U
H18B H 1.0183 0.8780 0.6401 0.059 Uiso 1 1 calc R U
H18C H 0.9782 0.8567 0.5641 0.059 Uiso 1 1 calc R U
C19 C 0.7864(3) 0.9688(2) 0.58953(13) 0.0259(6) Uani 1 1 d . .
H19A H 0.7070 0.9771 0.5891 0.039 Uiso 1 1 calc R U
H19B H 0.7987 0.9758 0.5485 0.039 Uiso 1 1 calc R U
H19C H 0.8392 1.0247 0.6236 0.039 Uiso 1 1 calc R U
C20 C 1.1301(2) 0.9107(3) 0.85628(15) 0.0320(7) Uani 1 1 d . .
H20A H 1.1495 0.8420 0.8367 0.048 Uiso 1 1 calc R U
H20B H 1.1881 0.9420 0.8967 0.048 Uiso 1 1 calc R U
H20C H 1.1282 0.9606 0.8277 0.048 Uiso 1 1 calc R U
C21 C 0.9939(3) 0.7848(3) 0.92164(14) 0.0315(7) Uani 1 1 d . .
H21A H 0.9221 0.7740 0.9336 0.047 Uiso 1 1 calc R U
H21B H 1.0581 0.8108 0.9601 0.047 Uiso 1 1 calc R U
H21C H 1.0062 0.7163 0.8977 0.047 Uiso 1 1 calc R U
C22 C 0.9600(3) 1.0195(2) 0.91301(14) 0.0298(7) Uani 1 1 d . .
H22A H 0.8906 1.0093 0.9274 0.045 Uiso 1 1 calc R U
H22B H 0.9501 1.0686 0.8838 0.045 Uiso 1 1 calc R U
H22C H 1.0261 1.0504 0.9498 0.045 Uiso 1 1 calc R U
C23 C 0.5306(2) 0.9807(2) 0.69498(12) 0.0175(5) Uani 1 1 d . .
C24 C 0.4973(2) 0.9874(2) 0.75316(12) 0.0187(6) Uani 1 1 d . .
H24A H 0.4159 0.9723 0.7547 0.022 Uiso 1 1 calc R U
C25 C 0.5906(2) 1.0390(2) 0.80746(12) 0.0188(6) Uani 1 1 d . .
C26 C 0.6840(2) 1.0651(2) 0.78182(13) 0.0191(6) Uani 1 1 d . .
H26A H 0.7591 1.1104 0.8068 0.023 Uiso 1 1 calc R U
C27 C 0.6490(2) 1.0306(2) 0.71569(12) 0.0174(5) Uani 1 1 d . .
H27A H 0.6942 1.0509 0.6867 0.021 Uiso 1 1 calc R U
C28 C 0.4586(3) 0.8806(3) 0.54632(14) 0.0314(7) Uani 1 1 d . .
H28A H 0.4687 0.8082 0.5533 0.047 Uiso 1 1 calc R U
H28B H 0.5296 0.9156 0.5406 0.047 Uiso 1 1 calc R U
H28C H 0.3953 0.8752 0.5082 0.047 Uiso 1 1 calc R U
C29 C 0.4104(3) 1.1006(2) 0.60067(14) 0.0297(7) Uani 1 1 d . .
H29A H 0.4823 1.1327 0.5946 0.045 Uiso 1 1 calc R U
H29B H 0.3936 1.1464 0.6369 0.045 Uiso 1 1 calc R U
H29C H 0.3476 1.0947 0.5622 0.045 Uiso 1 1 calc R U
C30 C 0.2823(2) 0.8982(2) 0.61993(14) 0.0254(6) Uani 1 1 d . .
H30A H 0.2833 0.8210 0.6183 0.038 Uiso 1 1 calc R U
H30B H 0.2222 0.9074 0.5836 0.038 Uiso 1 1 calc R U
H30C H 0.2666 0.9325 0.6596 0.038 Uiso 1 1 calc R U
C31 C 0.5125(3) 1.2367(2) 0.86934(15) 0.0339(7) Uani 1 1 d . .
H31A H 0.4421 1.2186 0.8340 0.051 Uiso 1 1 calc R U
H31B H 0.5700 1.2839 0.8588 0.051 Uiso 1 1 calc R U
H31C H 0.4952 1.2740 0.9079 0.051 Uiso 1 1 calc R U
C32 C 0.7070(3) 1.1503(3) 0.94919(14) 0.0350(8) Uani 1 1 d . .
H32A H 0.7310 1.0863 0.9639 0.052 Uiso 1 1 calc R U
H32B H 0.6945 1.2020 0.9846 0.052 Uiso 1 1 calc R U
H32C H 0.7669 1.1839 0.9335 0.052 Uiso 1 1 calc R U
C33 C 0.4599(3) 1.0313(3) 0.90975(14) 0.0303(7) Uani 1 1 d . .
H33A H 0.4905 0.9691 0.9238 0.045 Uiso 1 1 calc R U
H33B H 0.3905 1.0060 0.8742 0.045 Uiso 1 1 calc R U
H33C H 0.4409 1.0776 0.9450 0.045 Uiso 1 1 calc R U
K1 K 1.00763(5) 1.36512(5) 0.73591(3) 0.02139(13) Uani 1 1 d . .
O1 O 1.13140(17) 1.56149(17) 0.81443(10) 0.0315(5) Uani 1 1 d . .
O2 O 1.07441(18) 1.52883(15) 0.67831(10) 0.0299(5) Uani 1 1 d . .
O3 O 1.16470(17) 1.22994(16) 0.78385(9) 0.0277(5) Uani 1 1 d . .
O4 O 1.05816(17) 1.19216(16) 0.65115(9) 0.0268(5) Uani 1 1 d . .
O5 O 0.85205(18) 1.33943(17) 0.80940(9) 0.0295(5) Uani 1 1 d . .
O6 O 0.77003(16) 1.34981(15) 0.67904(9) 0.0232(4) Uani 1 1 d . .
N1 N 1.0973(2) 1.3855(2) 0.87912(11) 0.0322(6) Uani 1 1 d . .
N2 N 0.9191(2) 1.34083(19) 0.59265(11) 0.0244(5) Uani 1 1 d . .
C34 C 1.1391(3) 1.5001(3) 0.90951(15) 0.0430(9) Uani 1 1 d . .
H34A H 1.1889 1.5054 0.9529 0.052 Uiso 1 1 calc R U
H34B H 1.0725 1.5369 0.9137 0.052 Uiso 1 1 calc R U
C35 C 1.2047(3) 1.5576(3) 0.87424(16) 0.0441(9) Uani 1 1 d . .
H35A H 1.2367 1.6318 0.8993 0.053 Uiso 1 1 calc R U
H35B H 1.2694 1.5195 0.8678 0.053 Uiso 1 1 calc R U
C36 C 1.1906(3) 1.6203(3) 0.78065(16) 0.0368(8) Uani 1 1 d . .
H36A H 1.2526 1.5818 0.7701 0.044 Uiso 1 1 calc R U
H36B H 1.2262 1.6926 0.8076 0.044 Uiso 1 1 calc R U
C37 C 1.1089(3) 1.6321(2) 0.72113(16) 0.0325(7) Uani 1 1 d . .
H37A H 1.0408 1.6605 0.7308 0.039 Uiso 1 1 calc R U
H37B H 1.1463 1.6836 0.7015 0.039 Uiso 1 1 calc R U
C38 C 1.0017(3) 1.5346(2) 0.61858(15) 0.0327(7) Uani 1 1 d . .
H38A H 1.0381 1.5906 0.6013 0.039 Uiso 1 1 calc R U
H38B H 0.9274 1.5545 0.6238 0.039 Uiso 1 1 calc R U
C39 C 0.9820(3) 1.4268(2) 0.57361(14) 0.0312(7) Uani 1 1 d . .
H39A H 0.9386 1.4331 0.5308 0.037 Uiso 1 1 calc R U
H39B H 1.0573 1.4065 0.5706 0.037 Uiso 1 1 calc R U
C40 C 1.1918(3) 1.3224(3) 0.89111(15) 0.0392(8) Uani 1 1 d . .
H40A H 1.2060 1.3113 0.9351 0.047 Uiso 1 1 calc R U
H40B H 1.2623 1.3644 0.8881 0.047 Uiso 1 1 calc R U
C41 C 1.1697(3) 1.2138(3) 0.84572(14) 0.0346(8) Uani 1 1 d . .
H41A H 1.2321 1.1718 0.8593 0.041 Uiso 1 1 calc R U
H41B H 1.0962 1.1727 0.8456 0.041 Uiso 1 1 calc R U
C42 C 1.1603(3) 1.1314(2) 0.74065(15) 0.0326(7) Uani 1 1 d . .
H42A H 1.0895 1.0820 0.7364 0.039 Uiso 1 1 calc R U
H42B H 1.2273 1.0962 0.7568 0.039 Uiso 1 1 calc R U
C43 C 1.1614(3) 1.1542(3) 0.67727(14) 0.0304(7) Uani 1 1 d . .
H43A H 1.2282 1.2092 0.6822 0.037 Uiso 1 1 calc R U
H43B H 1.1683 1.0875 0.6483 0.037 Uiso 1 1 calc R U
C44 C 1.0504(3) 1.2031(3) 0.58802(14) 0.0307(7) Uani 1 1 d . .
H44A H 1.0590 1.1340 0.5619 0.037 Uiso 1 1 calc R U
H44B H 1.1127 1.2592 0.5882 0.037 Uiso 1 1 calc R U
C45 C 0.9351(3) 1.2343(2) 0.56008(14) 0.0308(7) Uani 1 1 d . .
H45A H 0.9267 1.2343 0.5147 0.037 Uiso 1 1 calc R U
H45B H 0.8738 1.1792 0.5621 0.037 Uiso 1 1 calc R U
C46 C 1.0027(3) 1.3440(3) 0.90232(15) 0.0400(9) Uani 1 1 d . .
H46A H 1.0246 1.3669 0.9493 0.048 Uiso 1 1 calc R U
H46B H 0.9912 1.2641 0.8910 0.048 Uiso 1 1 calc R U
C47 C 0.8907(3) 1.3820(3) 0.87579(15) 0.0394(8) Uani 1 1 d . .
H47A H 0.8326 1.3574 0.8964 0.047 Uiso 1 1 calc R U
H47B H 0.9017 1.4618 0.8846 0.047 Uiso 1 1 calc R U
C48 C 0.7454(3) 1.3723(3) 0.78286(15) 0.0333(7) Uani 1 1 d . .
H48A H 0.7567 1.4512 0.7856 0.040 Uiso 1 1 calc R U
H48B H 0.6902 1.3563 0.8071 0.040 Uiso 1 1 calc R U
C49 C 0.6987(3) 1.3136(3) 0.71481(15) 0.0305(7) Uani 1 1 d . .
H49A H 0.6965 1.2349 0.7115 0.037 Uiso 1 1 calc R U
H49B H 0.6194 1.3274 0.6979 0.037 Uiso 1 1 calc R U
C50 C 0.7310(2) 1.2938(2) 0.61418(13) 0.0263(6) Uani 1 1 d . .
H50B H 0.6475 1.2940 0.5977 0.032 Uiso 1 1 calc R U
H50C H 0.7446 1.2179 0.6101 0.032 Uiso 1 1 calc R U
C51 C 0.7956(2) 1.3494(2) 0.57683(13) 0.0274(7) Uani 1 1 d . .
H51C H 0.7608 1.3179 0.5309 0.033 Uiso 1 1 calc R U
H51A H 0.7868 1.4267 0.5847 0.033 Uiso 1 1 calc R U

loop_
_atom_site_aniso_label
_atom_site_aniso_U_11
_atom_site_aniso_U_22
_atom_site_aniso_U_33
_atom_site_aniso_U_23
_atom_site_aniso_U_13
_atom_site_aniso_U_12
Th1 0.01123(5) 0.01503(5) 0.01247(5) 0.00056(3) 0.00316(3) 0.00058(3)
Si1 0.0177(4) 0.0165(4) 0.0165(4) 0.0013(3) 0.0004(3) -0.0004(3)
Si2 0.0215(4) 0.0289(4) 0.0131(4) 0.0022(3) 0.0038(3) 0.0007(3)
Si3 0.0234(4) 0.0236(4) 0.0184(4) 0.0049(3) 0.0100(3) 0.0049(3)
Si4 0.0137(4) 0.0236(4) 0.0192(4) -0.0003(3) 0.0006(3) 0.0010(3)
Si5 0.0181(4) 0.0206(4) 0.0176(4) 0.0027(3) 0.0035(3) 0.0041(3)
Si6 0.0196(4) 0.0259(4) 0.0186(4) -0.0041(3) 0.0058(3) 0.0037(3)
C1 0.0151(13) 0.0178(14) 0.0175(13) 0.0041(11) 0.0024(10) -0.0016(10)
C2 0.0182(13) 0.0167(13) 0.0160(13) 0.0027(10) 0.0031(11) -0.0007(11)
C3 0.0170(13) 0.0213(14) 0.0161(13) 0.0015(11) 0.0058(11) -0.0008(11)
C4 0.0170(13) 0.0206(14) 0.0208(14) 0.0022(11) 0.0096(11) -0.0016(11)
C5 0.0110(12) 0.0191(14) 0.0243(14) 0.0063(11) 0.0042(11) -0.0036(10)
C6 0.0275(16) 0.0254(16) 0.0239(15) -0.0020(12) 0.0062(13) 0.0019(13)
C7 0.0352(18) 0.0238(16) 0.0288(17) -0.0008(13) -0.0081(14) 0.0070(14)
C8 0.0312(17) 0.0213(15) 0.0308(17) -0.0013(13) 0.0073(14) -0.0042(13)
C9 0.0396(19) 0.0332(18) 0.0186(15) 0.0028(13) 0.0009(13) 0.0094(15)
C10 0.0255(16) 0.0345(17) 0.0180(15) 0.0004(13) 0.0010(12) 0.0038(13)
C11 0.037(2) 0.070(3) 0.0204(16) 0.0119(16) 0.0086(14) -0.0072(18)
C12 0.0134(13) 0.0220(14) 0.0193(14) 0.0020(11) 0.0064(11) 0.0034(11)
C13 0.0132(13) 0.0182(14) 0.0215(14) 0.0027(11) 0.0061(11) 0.0004(10)
C14 0.0132(13) 0.0200(14) 0.0198(14) 0.0007(11) 0.0039(11) -0.0007(10)
C15 0.0152(13) 0.0203(14) 0.0202(14) 0.0051(11) 0.0058(11) 0.0045(11)
C16 0.0164(13) 0.0156(13) 0.0177(13) -0.0008(10) 0.0079(11) 0.0029(10)
C17 0.055(2) 0.0307(18) 0.0174(15) 0.0024(13) 0.0096(15) 0.0038(16)
C18 0.0372(19) 0.053(2) 0.047(2) 0.0259(18) 0.0288(17) 0.0188(17)
C19 0.0279(16) 0.0307(16) 0.0204(15) 0.0057(12) 0.0080(12) 0.0061(13)
C20 0.0160(15) 0.0370(18) 0.0375(18) 0.0000(14) 0.0045(13) 0.0018(13)
C21 0.0250(16) 0.0361(18) 0.0272(17) 0.0068(14) -0.0029(13) 0.0020(14)
C22 0.0254(16) 0.0293(17) 0.0260(16) -0.0058(13) 0.0023(13) -0.0002(13)
C23 0.0173(13) 0.0166(13) 0.0199(14) 0.0034(11) 0.0064(11) 0.0058(11)
C24 0.0166(13) 0.0212(14) 0.0180(14) 0.0021(11) 0.0055(11) 0.0034(11)
C25 0.0203(14) 0.0175(14) 0.0183(14) 0.0014(11) 0.0061(11) 0.0047(11)
C26 0.0167(13) 0.0142(13) 0.0245(15) 0.0004(11) 0.0057(11) 0.0014(10)
C27 0.0205(14) 0.0125(13) 0.0209(14) 0.0020(10) 0.0099(11) 0.0031(10)
C28 0.0268(16) 0.0380(18) 0.0236(16) -0.0028(14) 0.0045(13) 0.0025(14)
C29 0.0306(17) 0.0269(16) 0.0303(17) 0.0107(13) 0.0028(13) 0.0040(13)
C30 0.0232(15) 0.0245(15) 0.0261(16) 0.0045(12) 0.0027(12) 0.0051(12)
C31 0.0379(19) 0.0295(17) 0.0368(18) 0.0024(14) 0.0163(15) 0.0110(14)
C32 0.0277(17) 0.0388(19) 0.0286(17) -0.0098(14) 0.0030(14) 0.0049(14)
C33 0.0292(17) 0.0395(18) 0.0221(15) -0.0010(13) 0.0129(13) 0.0044(14)
K1 0.0209(3) 0.0211(3) 0.0213(3) 0.0038(2) 0.0048(2) 0.0036(2)
O1 0.0233(11) 0.0321(12) 0.0326(12) 0.0006(10) 0.0031(9) -0.0012(9)
O2 0.0314(12) 0.0199(11) 0.0395(13) 0.0044(9) 0.0137(10) 0.0024(9)
O3 0.0329(12) 0.0249(11) 0.0250(11) 0.0049(9) 0.0058(9) 0.0098(9)
O4 0.0293(11) 0.0297(11) 0.0249(11) 0.0071(9) 0.0104(9) 0.0110(9)
O5 0.0341(12) 0.0341(12) 0.0261(11) 0.0104(9) 0.0126(9) 0.0133(10)
O6 0.0191(10) 0.0253(11) 0.0243(11) 0.0045(8) 0.0060(8) 0.0004(8)
N1 0.0398(16) 0.0323(15) 0.0225(13) 0.0028(11) 0.0026(12) 0.0178(12)
N2 0.0287(13) 0.0250(13) 0.0223(13) 0.0064(10) 0.0103(11) 0.0069(11)
C34 0.055(2) 0.040(2) 0.0237(17) -0.0038(15) -0.0053(16) 0.0188(17)
C35 0.0345(19) 0.035(2) 0.044(2) -0.0085(16) -0.0092(16) 0.0042(16)
C36 0.0249(17) 0.0235(17) 0.056(2) -0.0040(15) 0.0134(16) -0.0063(13)
C37 0.0294(17) 0.0205(16) 0.052(2) 0.0050(14) 0.0230(15) -0.0025(13)
C38 0.0353(18) 0.0295(17) 0.044(2) 0.0188(15) 0.0221(16) 0.0078(14)
C39 0.0397(19) 0.0325(17) 0.0293(17) 0.0133(14) 0.0180(15) 0.0078(14)
C40 0.043(2) 0.043(2) 0.0243(17) 0.0020(15) -0.0046(15) 0.0190(16)
C41 0.041(2) 0.0372(19) 0.0305(17) 0.0127(15) 0.0089(15) 0.0203(15)
C42 0.0393(19) 0.0252(16) 0.0338(18) 0.0057(14) 0.0075(15) 0.0158(14)
C43 0.0333(17) 0.0285(17) 0.0356(18) 0.0072(14) 0.0157(14) 0.0172(14)
C44 0.0404(19) 0.0310(17) 0.0240(16) 0.0027(13) 0.0150(14) 0.0114(14)
C45 0.0431(19) 0.0306(17) 0.0192(15) 0.0022(13) 0.0110(14) 0.0079(14)
C46 0.059(2) 0.048(2) 0.0211(16) 0.0146(15) 0.0137(16) 0.0259(18)
C47 0.049(2) 0.053(2) 0.0265(17) 0.0149(16) 0.0186(16) 0.0217(18)
C48 0.0312(18) 0.045(2) 0.0348(18) 0.0166(15) 0.0195(15) 0.0145(15)
C49 0.0249(16) 0.0327(17) 0.0409(19) 0.0181(15) 0.0138(14) 0.0050(13)
C50 0.0243(15) 0.0224(15) 0.0270(16) 0.0021(12) 0.0015(12) 0.0006(12)
C51 0.0288(16) 0.0313(17) 0.0196(15) 0.0048(13) 0.0012(12) 0.0079(13)

loop_
_atom_type_symbol
_atom_type_description
_atom_type_scat_dispersion_real
_atom_type_scat_dispersion_imag
_atom_type_scat_source
C C 0.0033 0.0016 'International Tables Vol C Tables 4.2.6.8 and 6.1.1.4'
H H 0.0000 0.0000 'International Tables Vol C Tables 4.2.6.8 and 6.1.1.4'
N N 0.0061 0.0033 'International Tables Vol C Tables 4.2.6.8 and 6.1.1.4'
O O 0.0106 0.0060 'International Tables Vol C Tables 4.2.6.8 and 6.1.1.4'
Si Si 0.0817 0.0704 'International Tables Vol C Tables 4.2.6.8 and 6.1.1.4'
K K 0.2009 0.2494 'International Tables Vol C Tables 4.2.6.8 and 6.1.1.4'
Th Th -7.2400 8.8979 'International Tables Vol C Tables 4.2.6.8 and 6.1.1.4'

loop_
_geom_angle_atom_site_label_1
_geom_angle_atom_site_label_2
_geom_angle_atom_site_label_3
_geom_angle
Cnt1 Th1 Cnt2 122.6
Cnt1 Th1 Cnt3 117.8
Cnt2 Th1 Cnt3 119.6
C2 Th1 C23 132.71(8)
C2 Th1 C24 118.00(8)
C23 Th1 C24 30.40(7)
C2 Th1 C13 121.86(8)
C23 Th1 C13 100.63(8)
C24 Th1 C13 120.05(8)
C2 Th1 C3 30.36(7)
C23 Th1 C3 125.99(8)
C24 Th1 C3 99.46(8)
C13 Th1 C3 131.71(8)
C2 Th1 C14 98.52(8)
C23 Th1 C14 128.11(8)
C24 Th1 C14 136.75(8)
C13 Th1 C14 30.17(8)
C3 Th1 C14 101.73(8)
C2 Th1 C27 162.89(8)
C23 Th1 C27 30.18(7)
C24 Th1 C27 48.44(8)
C13 Th1 C27 73.14(8)
C3 Th1 C27 145.99(8)
C14 Th1 C27 98.32(8)
C2 Th1 C4 48.35(8)
C23 Th1 C4 96.30(8)
C24 Th1 C4 71.74(8)
C13 Th1 C4 159.94(8)
C3 Th1 C4 29.78(8)
C14 Th1 C4 130.00(8)
C27 Th1 C4 120.16(8)
C2 Th1 C15 73.88(8)
C23 Th1 C15 145.25(8)
C24 Th1 C15 166.55(8)
C13 Th1 C15 48.09(8)
C3 Th1 C15 88.40(8)
C14 Th1 C15 29.92(7)
C27 Th1 C15 121.08(8)
C4 Th1 C15 117.64(8)
C2 Th1 C1 29.82(7)
C23 Th1 C1 105.00(8)
C24 Th1 C1 100.27(8)
C13 Th1 C1 134.37(8)
C3 Th1 C1 50.28(7)
C14 Th1 C1 122.24(8)
C27 Th1 C1 134.10(8)
C4 Th1 C1 48.75(8)
C15 Th1 C1 93.15(8)
C2 Th1 C5 48.03(8)
C23 Th1 C5 85.46(8)
C24 Th1 C5 72.43(8)
C13 Th1 C5 163.20(8)
C3 Th1 C5 48.86(8)
C14 Th1 C5 146.39(8)
C27 Th1 C5 115.28(8)
C4 Th1 C5 28.69(7)
C15 Th1 C5 120.60(8)
C1 Th1 C5 29.50(7)
C2 Th1 C12 109.16(8)
C23 Th1 C12 97.52(8)
C24 Th1 C12 126.38(8)
C13 Th1 C12 29.55(7)
C3 Th1 C12 133.83(8)
C14 Th1 C12 49.83(8)
C27 Th1 C12 79.78(8)
C4 Th1 C12 156.56(8)
C15 Th1 C12 48.06(8)
C1 Th1 C12 109.06(8)
C5 Th1 C12 134.59(8)
C2 Th1 C26 154.53(8)
C23 Th1 C26 49.04(8)
C24 Th1 C26 47.75(8)
C13 Th1 C26 75.27(8)
C3 Th1 C26 124.33(8)
C14 Th1 C26 89.42(8)
C27 Th1 C26 28.67(7)
C4 Th1 C26 108.86(8)
C15 Th1 C26 118.82(8)
C1 Th1 C26 148.02(8)
C5 Th1 C26 119.42(8)
C12 Th1 C26 94.49(8)
C2 Th1 C25 126.97(8)
C23 Th1 C25 50.15(8)
C24 Th1 C25 29.56(7)
C13 Th1 C25 102.97(8)
C3 Th1 C25 98.59(8)
C14 Th1 C25 109.54(8)
C27 Th1 C25 48.45(7)
C4 Th1 C25 79.81(8)
C15 Th1 C25 138.70(8)
C1 Th1 C25 122.46(8)
C5 Th1 C25 92.97(8)
C12 Th1 C25 123.45(8)
C26 Th1 C25 29.07(7)
C2 Th1 C16 80.64(8)
C23 Th1 C16 121.95(7)
C24 Th1 C16 152.35(8)
C13 Th1 C16 47.69(7)
C3 Th1 C16 105.36(8)
C14 Th1 C16 48.87(7)
C27 Th1 C16 108.54(7)
C4 Th1 C16 128.90(8)
C15 Th1 C16 28.59(7)
C1 Th1 C16 86.67(7)
C5 Th1 C16 115.90(7)
C12 Th1 C16 28.90(7)
C26 Th1 C16 121.57(7)
C25 Th1 C16 150.36(8)
C1 Si1 C6 114.42(13)
C1 Si1 C7 110.88(13)
C6 Si1 C7 108.60(15)
C1 Si1 C8 107.39(12)
C6 Si1 C8 107.57(14)
C7 Si1 C8 107.73(15)
C3 Si2 C9 107.39(13)
C3 Si2 C11 109.66(14)
C9 Si2 C11 107.06(16)
C3 Si2 C10 115.17(13)
C9 Si2 C10 110.95(14)
C11 Si2 C10 106.34(15)
C12 Si3 C17 111.66(13)
C12 Si3 C19 114.66(12)
C17 Si3 C19 111.27(14)
C12 Si3 C18 106.84(14)
C17 Si3 C18 108.55(16)
C19 Si3 C18 103.26(14)
C14 Si4 C21 110.94(13)
C14 Si4 C22 112.34(13)
C21 Si4 C22 112.19(14)
C14 Si4 C20 108.23(13)
C21 Si4 C20 106.50(15)
C22 Si4 C20 106.29(14)
C23 Si5 C28 117.53(13)
C23 Si5 C30 109.42(13)
C28 Si5 C30 106.99(14)
C23 Si5 C29 107.30(13)
C28 Si5 C29 106.98(14)
C30 Si5 C29 108.30(13)
C25 Si6 C33 112.81(13)
C25 Si6 C32 113.23(13)
C33 Si6 C32 109.96(15)
C25 Si6 C31 107.08(13)
C33 Si6 C31 106.01(14)
C32 Si6 C31 107.29(15)
C2 C1 C5 104.6(2)
C2 C1 Si1 126.3(2)
C5 C1 Si1 125.7(2)
C2 C1 Th1 72.47(14)
C5 C1 Th1 75.84(14)
Si1 C1 Th1 132.53(12)
C1 C2 C3 111.3(2)
C1 C2 Th1 77.72(15)
C3 C2 Th1 76.01(15)
C4 C3 C2 104.3(2)
C4 C3 Si2 127.38(19)
C2 C3 Si2 126.1(2)
C4 C3 Th1 76.29(15)
C2 C3 Th1 73.63(14)
Si2 C3 Th1 127.83(12)
C5 C4 C3 109.9(2)
C5 C4 Th1 76.51(15)
C3 C4 Th1 73.93(14)
C4 C5 C1 109.9(2)
C4 C5 Th1 74.80(15)
C1 C5 Th1 74.66(14)
C16 C12 C13 105.4(2)
C16 C12 Si3 125.87(19)
C13 C12 Si3 124.7(2)
C16 C12 Th1 75.87(14)
C13 C12 Th1 71.70(14)
Si3 C12 Th1 134.89(12)
C12 C13 C14 111.2(2)
C12 C13 Th1 78.75(15)
C14 C13 Th1 75.74(14)
C13 C14 C15 103.7(2)
C13 C14 Si4 124.6(2)
C15 C14 Si4 127.3(2)
C13 C14 Th1 74.09(14)
C15 C14 Th1 76.19(14)
Si4 C14 Th1 132.58(12)
C16 C15 C14 110.2(2)
C16 C15 Th1 77.60(15)
C14 C15 Th1 73.89(15)
C15 C16 C12 109.4(2)
C15 C16 Th1 73.81(14)
C12 C16 Th1 75.23(14)
C27 C23 C24 104.0(2)
C27 C23 Si5 129.2(2)
C24 C23 Si5 122.64(19)
C27 C23 Th1 76.30(14)
C24 C23 Th1 75.04(15)
Si5 C23 Th1 131.10(12)
C25 C24 C23 111.4(2)
C25 C24 Th1 79.12(15)
C23 C24 Th1 74.55(14)
C26 C25 C24 104.8(2)
C26 C25 Si6 126.3(2)
C24 C25 Si6 123.2(2)
C26 C25 Th1 75.40(14)
C24 C25 Th1 71.31(14)
Si6 C25 Th1 138.73(13)
C27 C26 C25 109.7(2)
C27 C26 Th1 72.91(15)
C25 C26 Th1 75.54(15)
C26 C27 C23 110.1(2)
C26 C27 Th1 78.42(15)
C23 C27 Th1 73.51(14)
O2 K1 O1 61.53(6)
O2 K1 O6 95.38(6)
O1 K1 O6 119.61(6)
O2 K1 O5 134.64(6)
O1 K1 O5 95.49(6)
O6 K1 O5 60.77(6)
O2 K1 O4 96.15(6)
O1 K1 O4 135.18(6)
O6 K1 O4 99.55(6)
O5 K1 O4 123.96(6)
O2 K1 O3 121.09(6)
O1 K1 O3 96.95(6)
O6 K1 O3 138.23(6)
O5 K1 O3 98.83(6)
O4 K1 O3 59.94(6)
O2 K1 N2 59.78(6)
O1 K1 N2 120.78(7)
O6 K1 N2 60.20(6)
O5 K1 N2 120.26(7)
O4 K1 N2 59.71(6)
O3 K1 N2 119.18(6)
O2 K1 N1 120.90(7)
O1 K1 N1 60.01(7)
O6 K1 N1 120.12(7)
O5 K1 N1 59.90(7)
O4 K1 N1 119.33(6)
O3 K1 N1 59.91(6)
N2 K1 N1 179.01(7)
C35 O1 C36 111.1(2)
C35 O1 K1 117.30(18)
C36 O1 K1 111.16(17)
C38 O2 C37 112.1(2)
C38 O2 K1 117.59(16)
C37 O2 K1 113.02(17)
C42 O3 C41 111.5(2)
C42 O3 K1 114.58(16)
C41 O3 K1 116.65(16)
C43 O4 C44 110.8(2)
C43 O4 K1 113.63(16)
C44 O4 K1 117.94(16)
C47 O5 C48 110.8(2)
C47 O5 K1 118.32(19)
C48 O5 K1 111.42(16)
C49 O6 C50 111.1(2)
C49 O6 K1 114.55(16)
C50 O6 K1 115.30(16)
C40 N1 C46 110.6(3)
C40 N1 C34 109.9(3)
C46 N1 C34 110.8(3)
C40 N1 K1 108.75(17)
C46 N1 K1 108.34(18)
C34 N1 K1 108.39(18)
C39 N2 C45 110.5(2)
C39 N2 C51 110.0(2)
C45 N2 C51 109.3(2)
C39 N2 K1 109.10(17)
C45 N2 K1 109.35(17)
C51 N2 K1 108.54(16)
N1 C34 C35 113.9(3)
O1 C35 C34 109.8(3)
O1 C36 C37 109.8(2)
O2 C37 C36 108.7(3)
O2 C38 C39 108.9(2)
N2 C39 C38 113.6(2)
N1 C40 C41 113.9(3)
O3 C41 C40 108.8(3)
O3 C42 C43 109.1(2)
O4 C43 C42 109.3(2)
O4 C44 C45 109.1(2)
N2 C45 C44 113.5(3)
N1 C46 C47 113.7(3)
O5 C47 C46 109.3(3)
O5 C48 C49 109.4(2)
O6 C49 C48 109.0(2)
O6 C50 C51 108.4(2)
N2 C51 C50 113.8(2)

loop_
_geom_bond_atom_site_label_1
_geom_bond_atom_site_label_2
_geom_bond_distance
Cnt1 Th1 2.512
Cnt2 Th1 2.533
Cnt3 Th1 2.519
Th1 C2 2.739(3)
Th1 C23 2.744(3)
Th1 C24 2.750(3)
Th1 C13 2.755(3)
Th1 C3 2.770(3)
Th1 C14 2.776(3)
Th1 C27 2.780(3)
Th1 C4 2.800(3)
Th1 C15 2.806(3)
Th1 C1 2.806(3)
Th1 C5 2.822(2)
Th1 C12 2.846(3)
Th1 C26 2.849(3)
Th1 C25 2.851(3)
Th1 C16 2.854(2)
Si1 C1 1.846(3)
Si1 C6 1.862(3)
Si1 C7 1.863(3)
Si1 C8 1.875(3)
Si2 C3 1.842(3)
Si2 C9 1.867(3)
Si2 C11 1.871(3)
Si2 C10 1.871(3)
Si3 C12 1.846(3)
Si3 C17 1.861(3)
Si3 C19 1.867(3)
Si3 C18 1.879(3)
Si4 C14 1.840(3)
Si4 C21 1.865(3)
Si4 C22 1.867(3)
Si4 C20 1.881(3)
Si5 C23 1.846(3)
Si5 C28 1.868(3)
Si5 C30 1.873(3)
Si5 C29 1.880(3)
Si6 C25 1.847(3)
Si6 C33 1.869(3)
Si6 C32 1.874(3)
Si6 C31 1.876(3)
C1 C2 1.428(4)
C1 C5 1.433(4)
C2 C3 1.443(3)
C3 C4 1.432(4)
C4 C5 1.393(4)
C12 C16 1.422(4)
C12 C13 1.431(4)
C13 C14 1.439(4)
C14 C15 1.441(4)
C15 C16 1.398(4)
C23 C27 1.439(4)
C23 C24 1.440(3)
C24 C25 1.432(4)
C25 C26 1.430(4)
C26 C27 1.395(4)
K1 O2 2.806(2)
K1 O1 2.809(2)
K1 O6 2.821(2)
K1 O5 2.826(2)
K1 O4 2.841(2)
K1 O3 2.843(2)
K1 N2 3.045(2)
K1 N1 3.052(3)
O1 C35 1.418(4)
O1 C36 1.424(4)
O2 C38 1.420(4)
O2 C37 1.428(3)
O3 C42 1.418(3)
O3 C41 1.418(3)
O4 C43 1.418(3)
O4 C44 1.419(3)
O5 C47 1.414(4)
O5 C48 1.423(4)
O6 C49 1.417(3)
O6 C50 1.422(3)
N1 C40 1.466(4)
N1 C46 1.467(4)
N1 C34 1.472(4)
N2 C39 1.464(4)
N2 C45 1.470(4)
N2 C51 1.475(4)
C34 C35 1.485(5)
C36 C37 1.488(5)
C38 C39 1.499(4)
C40 C41 1.508(4)
C42 C43 1.496(4)
C44 C45 1.509(4)
C46 C47 1.508(5)
C48 C49 1.495(4)
C50 C51 1.501(4)
